data_4033630
loop_
_publ_author_name
'Leonard, Peter'
'Kondhare, Dasharath'
'Jentgens, Xenia'
'Daniliuc, Constantin'
'Seela, Frank'

_publ_section_title
;
 Nucleobase-Functionalized 5-Aza-7-deazaguanine Ribo- and
 2'-Deoxyribonucleosides: Glycosylation, Pd-Assisted Cross-Coupling, and
 Photophysical Properties.
;
_journal_issue 21
_journal_name_full 'The Journal of organic chemistry'
_journal_page_first 13313
_journal_page_last 13328
_journal_paper_doi 10.1021/acs.joc.9b01347
_journal_volume 84
_journal_year 2019
_chemical_absolute_configuration ad
_chemical_formula_sum 'C10 H12 I N5 O4'
_chemical_formula_weight 393.15
_space_group_crystal_system monoclinic
_space_group_IT_number 4
_space_group_name_Hall 'P 2yb'
_space_group_name_H-M_alt 'P 1 21 1'
_symmetry_space_group_name_Hall 'P 2yb'
_symmetry_space_group_name_H-M 'P 1 21 1'
_atom_sites_solution_hydrogens mixed
_audit_creation_method 'APEX3 v2016.1-0'
_cell_angle_alpha 90
_cell_angle_beta 96.6740(10)
_cell_angle_gamma 90
_cell_formula_units_Z 2
_cell_length_a 4.9620(2)
_cell_length_b 13.1568(6)
_cell_length_c 10.7648(5)
_cell_measurement_reflns_used 9953
_cell_measurement_temperature 100.(2)
_cell_measurement_theta_max 70.1151
_cell_measurement_theta_min 4.1348
_cell_volume 698.01(5)
_computing_cell_refinement 'SAINT V8.37A (Bruker AXS Inc., 2015)'
_computing_data_collection
;

APEX3 v2016.1-0 (Bruker AXS Inc., 2016)
;
_computing_data_reduction 'SAINT V8.37A (Bruker AXS Inc., 2015)'
_computing_molecular_graphics 'XP (Sheldrick, 2014)'
_computing_publication_material 'SHELXL-2014/7 (Sheldrick, 2014)'
_computing_structure_refinement 'SHELXL-2014/7 (Sheldrick, 2014)'
_computing_structure_solution 'SHELXL-2014/7 (Sheldrick, 2014)'
_diffrn_ambient_temperature 100.(2)
_diffrn_detector_area_resol_mean 10.4167
_diffrn_measured_fraction_theta_full 0.999
_diffrn_measured_fraction_theta_max 0.999
_diffrn_measurement_device_type 'Bruker D8 Venture PHOTON 100 CMOS'
_diffrn_measurement_method 'omega and phi scans'
_diffrn_radiation_monochromator 'MX mirror'
_diffrn_radiation_type 'Cu K\a'
_diffrn_radiation_wavelength 1.54178
_diffrn_reflns_av_R_equivalents 0.0314
_diffrn_reflns_av_unetI/netI 0.0355
_diffrn_reflns_limit_h_max 6
_diffrn_reflns_limit_h_min -6
_diffrn_reflns_limit_k_max 16
_diffrn_reflns_limit_k_min -15
_diffrn_reflns_limit_l_max 13
_diffrn_reflns_limit_l_min -12
_diffrn_reflns_number 11870
_diffrn_reflns_theta_full 70.14
_diffrn_reflns_theta_max 70.14
_diffrn_reflns_theta_min 4.13
_diffrn_source 'Cu ImS'
_diffrn_source_type 'micro focus tube'
_exptl_absorpt_coefficient_mu 18.248
_exptl_absorpt_correction_T_max 0.42
_exptl_absorpt_correction_T_min 0.28
_exptl_absorpt_correction_type multi-scan
_exptl_absorpt_process_details
;
Bruker AXS (2014). SADABS, Version 2014/5, Bruker AXS Inc., Madison, Wisconsin,
USA.
;
_exptl_crystal_colour colourless
_exptl_crystal_density_diffrn 1.871
_exptl_crystal_density_method 'not measured'
_exptl_crystal_description needle
_exptl_crystal_F_000 384
_exptl_crystal_size_max 0.189
_exptl_crystal_size_mid 0.075
_exptl_crystal_size_min 0.057
_refine_diff_density_max 0.884
_refine_diff_density_min -0.512
_refine_ls_abs_structure_details
;

Flack x determined using 1071 quotients [(I+)-(I-)]/[(I+)+(I-)]
(Parsons, Flack and Wagner, Acta Cryst. B69 (2013) 249-259).
;
_refine_ls_abs_structure_Flack 0.069(5)
_refine_ls_extinction_method none
_refine_ls_goodness_of_fit_ref 1.054
_refine_ls_hydrogen_treatment mixed
_refine_ls_matrix_type full
_refine_ls_number_parameters 191
_refine_ls_number_reflns 2493
_refine_ls_number_restraints 9
_refine_ls_restrained_S_all 1.057
_refine_ls_R_factor_all 0.0202
_refine_ls_R_factor_gt 0.0199
_refine_ls_shift/su_max 0.002
_refine_ls_shift/su_mean 0.000
_refine_ls_structure_factor_coef Fsqd
_refine_ls_weighting_details 'w=1/[\s^2^(Fo^2^)+0.9670P] where P=(Fo^2^+2Fc^2^)/3'
_refine_ls_weighting_scheme calc
_refine_ls_wR_factor_gt 0.0476
_refine_ls_wR_factor_ref 0.0478
_reflns_number_gt 2462
_reflns_number_total 2493
_reflns_threshold_expression 'I > 2\s(I)'
_cod_data_source_file jo9b01347_si_002.cif
_cod_data_source_block dan9407
_cod_depositor_comments 'Adding full bibliography for 4033630.cif.'
_cod_database_code 4033630

loop_
_space_group_symop_operation_xyz
'x, y, z'
'-x, y+1/2, -z'

loop_
_atom_site_type_symbol
_atom_site_label
_atom_site_fract_x
_atom_site_fract_y
_atom_site_fract_z
_atom_site_U_iso_or_equiv
_atom_site_adp_type
_atom_site_calc_flag
_atom_site_refinement_flags_adp
_atom_site_refinement_flags_posn
_atom_site_occupancy
C C1' 0.3288(10) 0.5726(4) 0.4877(5) 0.0162(11) Uani d . . 1
H H1' 0.1671 0.6069 0.5163 0.019 Uiso calc U R 1
I I7 1.10132(5) 0.32574(5) 0.76490(2) 0.01420(10) Uani d . . 1
N N1 0.5530(9) 0.5834(3) 0.9636(4) 0.0173(9) Uani d . . 1
O O4' 0.2421(7) 0.4923(3) 0.4048(3) 0.0178(8) Uani d . . 1
C C2 0.3656(11) 0.6333(4) 0.8841(5) 0.0172(11) Uani d . . 1
C C2' 0.4853(14) 0.6483(5) 0.4160(6) 0.0150(13) Uani d U . 1
H H2'1 0.6546 0.6701 0.4668 0.018 Uiso calc U R 1
H H2'2 0.3736 0.709 0.3917 0.018 Uiso calc U R 1
N N2 0.2078(9) 0.6977(3) 0.9389(4) 0.0180(9) Uani d . D 1
H H2A 0.234(12) 0.693(5) 1.020(3) 0.007(15) Uiso d . D 1
H H2B 0.080(16) 0.728(7) 0.885(8) 0.07(3) Uiso d . D 1
C C3' 0.5473(14) 0.5888(5) 0.3008(7) 0.0140(14) Uani d . . 1
H H3' 0.7213 0.5503 0.3185 0.017 Uiso calc U R 1
N N3 0.3269(9) 0.6245(3) 0.7585(4) 0.0145(9) Uani d . . 1
O O3' 0.5582(8) 0.6567(3) 0.1984(3) 0.0165(7) Uani d . . 1
H H3'1 0.6044 0.6245 0.1368 0.025 Uiso calc U R 1
C C4 0.4902(14) 0.5554(5) 0.7156(6) 0.0137(13) Uani d . . 1
C C4' 0.3079(11) 0.5168(4) 0.2807(4) 0.0148(10) Uani d . . 1
H H4' 0.1507 0.5531 0.2338 0.018 Uiso calc U R 1
C C5' 0.3594(11) 0.4192(4) 0.2125(5) 0.0200(11) Uani d . . 1
H H5'1 0.4361 0.4356 0.134 0.024 Uiso calc U R 1
H H5'2 0.494 0.3775 0.2652 0.024 Uiso calc U R 1
N N5 0.6849(8) 0.5014(3) 0.7877(4) 0.0127(8) Uani d . . 1
O O5' 0.1159(9) 0.3624(3) 0.1841(4) 0.0270(9) Uani d . . 1
H H5' 0.0054 0.3961 0.1354 0.041 Uiso calc U R 1
C C6 0.7191(11) 0.5159(4) 0.9186(5) 0.0172(11) Uani d . . 1
O O6 0.8936(9) 0.4660(3) 0.9829(4) 0.0253(9) Uani d . . 1
C C7 0.8132(10) 0.4361(4) 0.7092(5) 0.0147(10) Uani d . . 1
C C8 0.6968(10) 0.4527(4) 0.5923(5) 0.0155(10) Uani d . . 1
H H8 0.7423 0.4197 0.5191 0.019 Uiso calc U R 1
N N9 0.4962(11) 0.5275(4) 0.5966(5) 0.0163(12) Uani d . . 1

loop_
_atom_site_aniso_label
_atom_site_aniso_U_11
_atom_site_aniso_U_22
_atom_site_aniso_U_33
_atom_site_aniso_U_12
_atom_site_aniso_U_13
_atom_site_aniso_U_23
C1' 0.017(3) 0.020(3) 0.011(2) 0.002(2) 0.000(2) 0.000(2)
I7 0.01539(14) 0.01347(14) 0.01357(14) 0.00302(19) 0.00102(9) 0.00047(19)
N1 0.022(2) 0.019(2) 0.011(2) 0.0060(18) 0.0012(17) -0.0003(18)
O4' 0.0211(18) 0.023(2) 0.0090(17) -0.0056(15) -0.0003(14) 0.0006(14)
C2 0.021(3) 0.018(3) 0.012(3) 0.000(2) 0.001(2) 0.004(2)
C2' 0.026(3) 0.015(3) 0.004(2) -0.001(2) 0.000(2) -0.001(2)
N2 0.022(2) 0.017(2) 0.016(2) 0.0103(18) 0.0052(19) -0.0043(19)
C3' 0.014(3) 0.019(3) 0.008(3) -0.005(2) -0.002(2) 0.006(2)
N3 0.020(2) 0.015(2) 0.008(2) 0.0047(17) 0.0013(17) -0.0005(17)
O3' 0.028(2) 0.0134(17) 0.0088(17) -0.0043(15) 0.0045(15) -0.0006(14)
C4 0.017(3) 0.012(3) 0.011(3) 0.007(2) 0.001(2) -0.001(2)
C4' 0.018(3) 0.018(3) 0.008(2) -0.003(2) -0.0003(18) 0.0010(19)
C5' 0.028(3) 0.014(3) 0.018(3) -0.005(2) 0.001(2) -0.003(2)
N5 0.017(2) 0.015(2) 0.0067(19) 0.0042(17) 0.0001(15) 0.0018(16)
O5' 0.037(2) 0.0198(19) 0.021(2) -0.0129(16) -0.0108(17) 0.0030(15)
C6 0.022(3) 0.020(3) 0.009(2) 0.000(2) -0.001(2) 0.002(2)
O6 0.030(2) 0.030(2) 0.014(2) 0.0162(19) -0.0055(16) -0.0002(17)
C7 0.015(2) 0.014(2) 0.015(2) 0.0009(19) 0.0039(19) -0.001(2)
C8 0.017(3) 0.015(3) 0.014(3) 0.004(2) 0.0022(19) 0.003(2)
N9 0.018(2) 0.021(3) 0.010(2) 0.005(2) 0.0005(18) -0.001(2)

loop_
_atom_type_symbol
_atom_type_description
_atom_type_scat_dispersion_real
_atom_type_scat_dispersion_imag
_atom_type_scat_source
C C 0.0181 0.0091 'International Tables Vol C Tables 4.2.6.8 and 6.1.1.4'
H H 0.0000 0.0000 'International Tables Vol C Tables 4.2.6.8 and 6.1.1.4'
N N 0.0311 0.0180 'International Tables Vol C Tables 4.2.6.8 and 6.1.1.4'
O O 0.0492 0.0322 'International Tables Vol C Tables 4.2.6.8 and 6.1.1.4'
I I -0.3257 6.8362 'International Tables Vol C Tables 4.2.6.8 and 6.1.1.4'

loop_
_geom_angle_atom_site_label_1
_geom_angle_atom_site_label_2
_geom_angle_atom_site_label_3
_geom_angle
O4' C1' N9 107.5(4)
O4' C1' C2' 107.6(4)
N9 C1' C2' 113.0(5)
O4' C1' H1' 109.5
N9 C1' H1' 109.5
C2' C1' H1' 109.5
C6 N1 C2 119.8(4)
C1' O4' C4' 109.3(4)
N2 C2 N3 118.3(5)
N2 C2 N1 114.9(5)
N3 C2 N1 126.7(5)
C1' C2' C3' 103.8(5)
C1' C2' H2'1 111.0
C3' C2' H2'1 111.0
C1' C2' H2'2 111.0
C3' C2' H2'2 111.0
H2'1 C2' H2'2 109.0
C2 N2 H2A 112.(4)
C2 N2 H2B 114.(7)
H2A N2 H2B 133.(8)
O3' C3' C4' 112.4(5)
O3' C3' C2' 109.7(5)
C4' C3' C2' 102.0(5)
O3' C3' H3' 110.8
C4' C3' H3' 110.8
C2' C3' H3' 110.8
C4 N3 C2 112.6(5)
C3' O3' H3'1 109.5
N3 C4 N9 126.9(6)
N3 C4 N5 125.1(6)
N9 C4 N5 108.0(6)
O4' C4' C5' 109.1(4)
O4' C4' C3' 105.4(4)
C5' C4' C3' 115.2(5)
O4' C4' H4' 109.0
C5' C4' H4' 109.0
C3' C4' H4' 109.0
O5' C5' C4' 111.3(5)
O5' C5' H5'1 109.4
C4' C5' H5'1 109.4
O5' C5' H5'2 109.4
C4' C5' H5'2 109.4
H5'1 C5' H5'2 108.0
C4 N5 C7 108.4(5)
C4 N5 C6 119.4(5)
C7 N5 C6 132.1(4)
C5' O5' H5' 109.5
O6 C6 N1 124.9(5)
O6 C6 N5 118.9(5)
N1 C6 N5 116.3(4)
C8 C7 N5 106.7(4)
C8 C7 I7 126.3(4)
N5 C7 I7 126.7(4)
C7 C8 N9 108.3(5)
C7 C8 H8 125.9
N9 C8 H8 125.9
C4 N9 C8 108.6(5)
C4 N9 C1' 125.2(5)
C8 N9 C1' 126.1(5)

loop_
_geom_bond_atom_site_label_1
_geom_bond_atom_site_label_2
_geom_bond_distance
C1' O4' 1.418(6)
C1' N9 1.479(7)
C1' C2' 1.527(8)
C1' H1' 1.0
I7 C7 2.076(5)
N1 C6 1.340(7)
N1 C2 1.357(7)
O4' C4' 1.448(6)
C2 N2 1.337(7)
C2 N3 1.348(7)
C2' C3' 1.528(10)
C2' H2'1 0.99
C2' H2'2 0.99
N2 H2A 0.87(3)
N2 H2B 0.90(3)
C3' O3' 1.425(8)
C3' C4' 1.515(8)
C3' H3' 1.0
N3 C4 1.335(8)
O3' H3'1 0.84
C4 N9 1.337(9)
C4 N5 1.366(8)
C4' C5' 1.515(7)
C4' H4' 1.0
C5' O5' 1.423(7)
C5' H5'1 0.99
C5' H5'2 0.99
N5 C7 1.408(7)
N5 C6 1.412(6)
O5' H5' 0.84
C6 O6 1.233(7)
C7 C8 1.341(7)
C8 N9 1.404(7)
C8 H8 0.95

loop_
_geom_hbond_atom_site_label_D
_geom_hbond_atom_site_label_H
_geom_hbond_atom_site_label_A
_geom_hbond_site_symmetry_A
_geom_hbond_distance_DH
_geom_hbond_distance_HA
_geom_hbond_distance_DA
_geom_hbond_angle_DHA
N2 H2A O3' 1_556 0.87(3) 2.40(4) 3.160(6) 145.(5)
N2 H2B O5' 2_556 0.90(3) 2.11(6) 2.921(6) 149.(9)
O3' H3'1 N1 1_554 0.84 1.93 2.702(5) 152.3
O5' H5' O6 1_454 0.84 1.91 2.685(5) 153.5

loop_
_geom_torsion_atom_site_label_1
_geom_torsion_atom_site_label_2
_geom_torsion_atom_site_label_3
_geom_torsion_atom_site_label_4
_geom_torsion
N9 C1' O4' C4' -128.0(4)
C2' C1' O4' C4' -6.0(6)
C6 N1 C2 N2 179.0(5)
C6 N1 C2 N3 -1.5(8)
O4' C1' C2' C3' -15.8(6)
N9 C1' C2' C3' 102.7(6)
C1' C2' C3' O3' 149.4(5)
C1' C2' C3' C4' 30.1(6)
N2 C2 N3 C4 -177.8(6)
N1 C2 N3 C4 2.7(8)
C2 N3 C4 N9 178.2(7)
C2 N3 C4 N5 -2.6(9)
C1' O4' C4' C5' 150.0(4)
C1' O4' C4' C3' 25.8(5)
O3' C3' C4' O4' -151.8(5)
C2' C3' C4' O4' -34.4(6)
O3' C3' C4' C5' 87.9(6)
C2' C3' C4' C5' -154.7(5)
O4' C4' C5' O5' 69.1(5)
C3' C4' C5' O5' -172.7(4)
N3 C4 N5 C7 179.7(6)
N9 C4 N5 C7 -1.0(7)
N3 C4 N5 C6 1.5(10)
N9 C4 N5 C6 -179.3(5)
C2 N1 C6 O6 -179.2(6)
C2 N1 C6 N5 0.0(7)
C4 N5 C6 O6 179.2(6)
C7 N5 C6 O6 1.5(9)
C4 N5 C6 N1 0.0(8)
C7 N5 C6 N1 -177.7(5)
C4 N5 C7 C8 0.8(6)
C6 N5 C7 C8 178.7(5)
C4 N5 C7 I7 -174.0(4)
C6 N5 C7 I7 3.9(8)
N5 C7 C8 N9 -0.3(6)
I7 C7 C8 N9 174.6(4)
N3 C4 N9 C8 -179.9(6)
N5 C4 N9 C8 0.9(7)
N3 C4 N9 C1' 3.2(11)
N5 C4 N9 C1' -176.0(5)
C7 C8 N9 C4 -0.4(7)
C7 C8 N9 C1' 176.5(5)
O4' C1' N9 C4 -139.9(6)
C2' C1' N9 C4 101.5(7)
O4' C1' N9 C8 43.8(7)
C2' C1' N9 C8 -74.9(7)
